data_2243995
loop_
_publ_author_name
'Yasmin, Sabina'
'Rabi, Saswata'
'Chakraborty, Avijit'
'Kwong, Huey Chong'
'Tiekink, Edward R. T.'
'Roy, Tapashi Ghosh'

_publ_section_title
;
 [<i>rac</i>-1,8-Bis(2-carbamoylethyl)-5,5,7,12,12,14-hexamethyl-1,4,8,11-tetraazacyclotetradecane]copper(II)
 diacetate tetrahydrate: crystal structure and Hirshfeld surface analysis
;
_journal_coeditor_code HB8001
_journal_issue 12
_journal_name_full 'Acta Crystallographica Section E'
_journal_page_first 1316
_journal_page_last 1322
_journal_paper_doi 10.1107/S2056989021012184
_journal_volume 77
_journal_year 2021
_chemical_formula_iupac '[Cu (C22 H46 N6 O2)] (C2 H3 O2)2, 4H2 O'
_chemical_formula_moiety 'C22 H46 Cu N6 O2 2+, 2(C2 H3 O2 -), 4(H2 O)'
_chemical_formula_sum 'C26 H60 Cu N6 O10'
_chemical_formula_weight 680.34
_chemical_name_systematic
'[<i>rac</i>-1,8-Bis(2-carbamoylethyl)-5,5,7,12,12,14-hexamethyl-1,4,8,11-tetraazacyclotetradecane]copper(II) diacetate tetrahydrate'
_space_group_crystal_system monoclinic
_space_group_IT_number 14
_space_group_name_Hall '-P 2yn'
_space_group_name_H-M_alt 'P 1 21/n 1'
_atom_sites_solution_hydrogens mixed
_atom_sites_solution_primary direct
_atom_sites_solution_secondary difmap
_audit_creation_method SHELXL-2018/3
_cell_angle_alpha 90
_cell_angle_beta 97.5250(10)
_cell_angle_gamma 90
_cell_formula_units_Z 2
_cell_length_a 8.57330(10)
_cell_length_b 14.2616(2)
_cell_length_c 13.98530(10)
_cell_measurement_reflns_used 15564
_cell_measurement_temperature 298(2)
_cell_measurement_theta_max 76.6470
_cell_measurement_theta_min 4.4510
_cell_volume 1695.24(3)
_computing_cell_refinement
;
CrysAlisPro (Rigaku OD, 2018)
;
_computing_data_collection
;
CrysAlisPro (Rigaku OD, 2018)
;
_computing_data_reduction
;
CrysAlisPro (Rigaku OD, 2018)
;
_computing_molecular_graphics
;
ORTEP-3 for Windows (Farrugia, 2012), DIAMOND (Brandenburg,
2006)
;
_computing_publication_material
;
PublCIF (Westrip, 2010)
;
_computing_structure_refinement
;
<i>SHELXL2018/3</i> (Sheldrick, 2015<i>b</i>)
;
_computing_structure_solution
;
SHELXS (Sheldrick, 2015<i>a</i>)
;
_diffrn_ambient_temperature 298(2)
_diffrn_detector 'CCD plate'
_diffrn_detector_area_resol_mean 5.2558
_diffrn_measured_fraction_theta_full 1.000
_diffrn_measured_fraction_theta_max 1.000
_diffrn_measurement_device 'four-circle diffractometer'
_diffrn_measurement_device_type 'XtaLAB Synergy, Dualflex, AtlasS2'
_diffrn_measurement_method '\w scans'
_diffrn_radiation_type CuK\a
_diffrn_radiation_wavelength 1.54184
_diffrn_reflns_av_R_equivalents 0.0214
_diffrn_reflns_av_unetI/netI 0.0102
_diffrn_reflns_limit_h_max 10
_diffrn_reflns_limit_h_min -10
_diffrn_reflns_limit_k_max 15
_diffrn_reflns_limit_k_min -17
_diffrn_reflns_limit_l_max 16
_diffrn_reflns_limit_l_min -16
_diffrn_reflns_number 21762
_diffrn_reflns_theta_full 67.066
_diffrn_reflns_theta_max 67.066
_diffrn_reflns_theta_min 4.448
_exptl_absorpt_coefficient_mu 1.407
_exptl_absorpt_correction_T_max 1.000
_exptl_absorpt_correction_T_min 0.759
_exptl_absorpt_correction_type gaussian
_exptl_absorpt_process_details
;
(<i>CrysAlis PRO</i>; Rigaku OD, 2018)
;
_exptl_crystal_colour violet
_exptl_crystal_density_diffrn 1.333
_exptl_crystal_description prism
_exptl_crystal_F_000 734
_exptl_crystal_size_max 0.127
_exptl_crystal_size_mid 0.103
_exptl_crystal_size_min 0.088
_refine_diff_density_max 0.266
_refine_diff_density_min -0.371
_refine_ls_extinction_method none
_refine_ls_goodness_of_fit_ref 1.054
_refine_ls_hydrogen_treatment mixed
_refine_ls_matrix_type full
_refine_ls_number_parameters 221
_refine_ls_number_reflns 3022
_refine_ls_number_restraints 9
_refine_ls_restrained_S_all 1.053
_refine_ls_R_factor_all 0.0297
_refine_ls_R_factor_gt 0.0289
_refine_ls_shift/su_max 0.000
_refine_ls_shift/su_mean 0.000
_refine_ls_structure_factor_coef Fsqd
_refine_ls_weighting_details 'w=1/[\s^2^(Fo^2^)+(0.0440P)^2^+0.7827P] where P=(Fo^2^+2Fc^2^)/3'
_refine_ls_weighting_scheme calc
_refine_ls_wR_factor_gt 0.0814
_refine_ls_wR_factor_ref 0.0824
_reflns_number_gt 2902
_reflns_number_total 3022
_reflns_threshold_expression 'I > 2\s(I)'
_cod_data_source_file hb8001sup1.cif
_cod_data_source_block I
_cod_original_sg_symbol_H-M 'P 21/n'
_cod_database_code 2243995
_shelx_space_group_comment
;
The symmetry employed for this shelxl refinement is uniquely defined
by the following loop, which should always be used as a source of
symmetry information in preference to the above space-group names.
They are only intended as comments.
;
_shelx_estimated_absorpt_t_min 0.842
_shelx_estimated_absorpt_t_max 0.886

loop_
_space_group_symop_operation_xyz
'x, y, z'
'-x+1/2, y+1/2, -z+1/2'
'-x, -y, -z'
'x-1/2, -y-1/2, z-1/2'

loop_
_atom_site_type_symbol
_atom_site_label
_atom_site_fract_x
_atom_site_fract_y
_atom_site_fract_z
_atom_site_U_iso_or_equiv
_atom_site_adp_type
_atom_site_calc_flag
_atom_site_occupancy
_atom_site_disorder_assembly
_atom_site_disorder_group
Cu Cu 0.500000 0.500000 0.500000 0.02360(11) Uani d 1 . .
O O1 0.43622(17) 0.90346(9) 0.40245(9) 0.0489(3) Uani d 1 . .
N N1 0.33373(13) 0.59384(8) 0.42865(8) 0.0240(3) Uani d 1 . .
N N2 0.62472(15) 0.49154(8) 0.38892(9) 0.0247(3) Uani d 1 . .
H H1N 0.6690(19) 0.5461(8) 0.3906(12) 0.030 Uiso d 1 . .
N N3 0.3815(2) 0.90050(11) 0.55447(11) 0.0467(4) Uani d 1 . .
H H2N 0.336(2) 0.8725(14) 0.5972(13) 0.056 Uiso d 1 . .
H H3N 0.424(2) 0.9545(10) 0.5645(16) 0.056 Uiso d 1 . .
C C1 0.28843(18) 0.56941(11) 0.32369(11) 0.0306(3) Uani d 1 . .
H H1 0.242073 0.506533 0.322290 0.037 Uiso calc 1 . .
C C2 0.4283(2) 0.56331(11) 0.26753(10) 0.0321(3) Uani d 1 . .
H H2A 0.489347 0.620338 0.279548 0.039 Uiso calc 1 . .
H H2B 0.388224 0.562360 0.199376 0.039 Uiso calc 1 . .
C C3 0.54004(19) 0.48013(10) 0.28817(10) 0.0280(3) Uani d 1 . .
C C4 0.19566(17) 0.57681(11) 0.48095(11) 0.0300(3) Uani d 1 . .
H H4A 0.148419 0.516840 0.461466 0.036 Uiso calc 1 . .
H H4B 0.117429 0.625285 0.464338 0.036 Uiso calc 1 . .
C C5 0.24546(18) 0.57697(11) 0.58791(11) 0.0316(3) Uani d 1 . .
H H5A 0.280725 0.639145 0.608960 0.038 Uiso calc 1 . .
H H5B 0.157198 0.559990 0.621238 0.038 Uiso calc 1 . .
C C6 0.1631(2) 0.63392(15) 0.26975(13) 0.0509(5) Uani d 1 . .
H H6A 0.079754 0.643442 0.308328 0.076 Uiso calc 1 . .
H H6B 0.121476 0.605451 0.209592 0.076 Uiso calc 1 . .
H H6C 0.209854 0.693189 0.257616 0.076 Uiso calc 1 . .
C C7 0.4507(2) 0.38741(11) 0.27926(12) 0.0375(4) Uani d 1 . .
H H7A 0.391849 0.380632 0.332703 0.056 Uiso calc 1 . .
H H7B 0.524106 0.336540 0.279424 0.056 Uiso calc 1 . .
H H7C 0.380039 0.386682 0.220060 0.056 Uiso calc 1 . .
C C8 0.6593(2) 0.48262(13) 0.21532(13) 0.0421(4) Uani d 1 . .
H H8A 0.604261 0.482721 0.150975 0.063 Uiso calc 1 . .
H H8B 0.726044 0.428407 0.224151 0.063 Uiso calc 1 . .
H H8C 0.722305 0.538298 0.225308 0.063 Uiso calc 1 . .
C C9 0.40326(17) 0.68993(10) 0.44700(10) 0.0265(3) Uani d 1 . .
H H9A 0.468591 0.703235 0.397011 0.032 Uiso calc 1 . .
H H9B 0.471905 0.688257 0.507891 0.032 Uiso calc 1 . .
C C10 0.28820(19) 0.77189(11) 0.45057(12) 0.0351(4) Uani d 1 . .
H H10A 0.217963 0.774789 0.390345 0.042 Uiso calc 1 . .
H H10B 0.224957 0.761536 0.502257 0.042 Uiso calc 1 . .
C C11 0.37579(19) 0.86430(11) 0.46701(11) 0.0325(3) Uani d 1 . .
O O2 0.20199(16) 0.33641(9) 0.60394(9) 0.0456(3) Uani d 1 . .
O O3 0.21974(19) 0.35212(10) 0.44993(9) 0.0552(4) Uani d 1 . .
C C12 0.19402(18) 0.30430(12) 0.52047(11) 0.0332(3) Uani d 1 . .
C C13 0.1550(3) 0.20209(15) 0.50445(17) 0.0624(6) Uani d 1 . .
H H13A 0.096896 0.193856 0.441527 0.094 Uiso calc 1 . .
H H13B 0.092734 0.180918 0.552479 0.094 Uiso calc 1 . .
H H13C 0.250589 0.166327 0.509114 0.094 Uiso calc 1 . .
O O1W 0.25081(16) 0.28246(9) 0.79485(9) 0.0454(3) Uani d 1 . .
H H1W 0.3363(17) 0.2549(16) 0.7996(15) 0.068 Uiso d 1 . .
H H2W 0.222(3) 0.2958(17) 0.7377(9) 0.068 Uiso d 1 . .
O O2W 0.02782(18) 0.31581(13) 0.27799(11) 0.0638(4) Uani d 1 . .
H H3W 0.094(3) 0.329(2) 0.3246(12) 0.096 Uiso d 1 . .
H H4W 0.039(3) 0.3485(19) 0.2309(13) 0.096 Uiso d 1 . .

loop_
_atom_site_aniso_label
_atom_site_aniso_U_11
_atom_site_aniso_U_22
_atom_site_aniso_U_33
_atom_site_aniso_U_12
_atom_site_aniso_U_13
_atom_site_aniso_U_23
Cu 0.02688(18) 0.02365(18) 0.02075(17) 0.00575(11) 0.00493(12) 0.00138(10)
O1 0.0774(9) 0.0367(7) 0.0346(6) -0.0117(6) 0.0152(6) -0.0025(5)
N1 0.0245(6) 0.0231(6) 0.0242(6) 0.0023(5) 0.0019(5) -0.0001(5)
N2 0.0294(7) 0.0208(6) 0.0246(6) 0.0000(5) 0.0061(5) -0.0008(5)
N3 0.0684(11) 0.0400(9) 0.0332(8) -0.0110(8) 0.0125(7) -0.0059(6)
C1 0.0347(8) 0.0287(8) 0.0262(7) 0.0022(6) -0.0044(6) -0.0041(6)
C2 0.0471(9) 0.0279(8) 0.0210(7) 0.0026(7) 0.0028(6) 0.0010(6)
C3 0.0393(8) 0.0244(7) 0.0210(7) -0.0010(6) 0.0064(6) -0.0023(6)
C4 0.0240(7) 0.0282(8) 0.0381(8) 0.0019(6) 0.0048(6) 0.0019(6)
C5 0.0309(8) 0.0312(8) 0.0349(8) 0.0060(6) 0.0124(6) 0.0013(6)
C6 0.0510(11) 0.0608(12) 0.0353(9) 0.0186(9) -0.0148(8) -0.0050(8)
C7 0.0434(9) 0.0276(8) 0.0404(9) -0.0035(7) 0.0013(7) -0.0061(7)
C8 0.0596(11) 0.0403(9) 0.0299(8) 0.0007(8) 0.0195(8) -0.0022(7)
C9 0.0282(7) 0.0235(7) 0.0273(7) 0.0010(6) 0.0016(5) -0.0012(6)
C10 0.0358(8) 0.0258(8) 0.0423(9) 0.0045(6) 0.0000(7) -0.0005(7)
C11 0.0404(8) 0.0246(8) 0.0320(8) 0.0054(6) 0.0023(6) 0.0006(6)
O2 0.0578(8) 0.0461(7) 0.0336(6) -0.0087(6) 0.0081(5) 0.0003(5)
O3 0.0862(10) 0.0462(8) 0.0341(7) -0.0067(7) 0.0110(6) 0.0054(6)
C12 0.0292(8) 0.0353(8) 0.0347(8) -0.0005(6) 0.0024(6) 0.0019(7)
C13 0.0832(16) 0.0387(11) 0.0644(13) -0.0094(10) 0.0066(12) -0.0019(10)
O1W 0.0582(8) 0.0419(7) 0.0389(7) 0.0020(6) 0.0169(6) 0.0080(5)
O2W 0.0590(9) 0.0902(12) 0.0417(8) -0.0211(8) 0.0049(6) 0.0076(8)

loop_
_atom_type_symbol
_atom_type_description
_atom_type_scat_dispersion_real
_atom_type_scat_dispersion_imag
_atom_type_scat_source
C C 0.0181 0.0091 'International Tables Vol C Tables 4.2.6.8 and 6.1.1.4'
H H 0.0000 0.0000 'International Tables Vol C Tables 4.2.6.8 and 6.1.1.4'
Cu Cu -1.9646 0.5888 'International Tables Vol C Tables 4.2.6.8 and 6.1.1.4'
N N 0.0311 0.0180 'International Tables Vol C Tables 4.2.6.8 and 6.1.1.4'
O O 0.0492 0.0322 'International Tables Vol C Tables 4.2.6.8 and 6.1.1.4'

loop_
_geom_angle_atom_site_label_1
_geom_angle_atom_site_label_2
_geom_angle_atom_site_label_3
_geom_angle_site_symmetry_1
_geom_angle_site_symmetry_3
_geom_angle
_geom_angle_publ_flag
N2 Cu N2 . 3_666 180.0 ?
N2 Cu N1 . . 93.88(5) ?
N2 Cu N1 3_666 . 86.12(5) ?
N2 Cu N1 . 3_666 86.12(5) ?
N2 Cu N1 3_666 3_666 93.88(5) ?
N1 Cu N1 . 3_666 180.00(5) ?
C4 N1 C9 . . 112.80(11) ?
C4 N1 C1 . . 108.65(11) ?
C9 N1 C1 . . 114.98(11) ?
C4 N1 Cu . . 101.27(8) ?
C9 N1 Cu . . 105.63(8) ?
C1 N1 Cu . . 112.69(8) ?
C5 N2 C3 3_666 . 112.86(11) ?
C5 N2 Cu 3_666 . 109.37(9) ?
C3 N2 Cu . . 119.42(9) ?
C5 N2 H1N 3_666 . 105.8(12) ?
C3 N2 H1N . . 106.2(11) ?
Cu N2 H1N . . 101.6(11) ?
C11 N3 H2N . . 119.9(16) ?
C11 N3 H3N . . 117.7(15) ?
H2N N3 H3N . . 122(2) ?
N1 C1 C2 . . 113.33(12) ?
N1 C1 C6 . . 114.45(13) ?
C2 C1 C6 . . 109.21(14) ?
N1 C1 H1 . . 106.4 ?
C2 C1 H1 . . 106.4 ?
C6 C1 H1 . . 106.4 ?
C1 C2 C3 . . 117.68(13) ?
C1 C2 H2A . . 107.9 ?
C3 C2 H2A . . 107.9 ?
C1 C2 H2B . . 107.9 ?
C3 C2 H2B . . 107.9 ?
H2A C2 H2B . . 107.2 ?
N2 C3 C7 . . 110.20(12) ?
N2 C3 C2 . . 107.82(11) ?
C7 C3 C2 . . 111.22(13) ?
N2 C3 C8 . . 109.67(13) ?
C7 C3 C8 . . 109.68(13) ?
C2 C3 C8 . . 108.20(13) ?
N1 C4 C5 . . 110.38(12) ?
N1 C4 H4A . . 109.6 ?
C5 C4 H4A . . 109.6 ?
N1 C4 H4B . . 109.6 ?
C5 C4 H4B . . 109.6 ?
H4A C4 H4B . . 108.1 ?
N2 C5 C4 3_666 . 108.89(12) ?
N2 C5 H5A 3_666 . 109.9 ?
C4 C5 H5A . . 109.9 ?
N2 C5 H5B 3_666 . 109.9 ?
C4 C5 H5B . . 109.9 ?
H5A C5 H5B . . 108.3 ?
C1 C6 H6A . . 109.5 ?
C1 C6 H6B . . 109.5 ?
H6A C6 H6B . . 109.5 ?
C1 C6 H6C . . 109.5 ?
H6A C6 H6C . . 109.5 ?
H6B C6 H6C . . 109.5 ?
C3 C7 H7A . . 109.5 ?
C3 C7 H7B . . 109.5 ?
H7A C7 H7B . . 109.5 ?
C3 C7 H7C . . 109.5 ?
H7A C7 H7C . . 109.5 ?
H7B C7 H7C . . 109.5 ?
C3 C8 H8A . . 109.5 ?
C3 C8 H8B . . 109.5 ?
H8A C8 H8B . . 109.5 ?
C3 C8 H8C . . 109.5 ?
H8A C8 H8C . . 109.5 ?
H8B C8 H8C . . 109.5 ?
N1 C9 C10 . . 117.24(12) ?
N1 C9 H9A . . 108.0 ?
C10 C9 H9A . . 108.0 ?
N1 C9 H9B . . 108.0 ?
C10 C9 H9B . . 108.0 ?
H9A C9 H9B . . 107.2 ?
C11 C10 C9 . . 111.01(13) ?
C11 C10 H10A . . 109.4 ?
C9 C10 H10A . . 109.4 ?
C11 C10 H10B . . 109.4 ?
C9 C10 H10B . . 109.4 ?
H10A C10 H10B . . 108.0 ?
O1 C11 N3 . . 122.17(16) ?
O1 C11 C10 . . 121.96(14) ?
N3 C11 C10 . . 115.87(15) ?
O3 C12 O2 . . 123.22(16) ?
O3 C12 C13 . . 118.17(16) ?
O2 C12 C13 . . 118.59(16) ?
C12 C13 H13A . . 109.5 ?
C12 C13 H13B . . 109.5 ?
H13A C13 H13B . . 109.5 ?
C12 C13 H13C . . 109.5 ?
H13A C13 H13C . . 109.5 ?
H13B C13 H13C . . 109.5 ?
H1W O1W H2W . . 109.8(15) ?
H3W O2W H4W . . 111.1(16) ?

loop_
_geom_bond_atom_site_label_1
_geom_bond_atom_site_label_2
_geom_bond_site_symmetry_2
_geom_bond_distance
_geom_bond_publ_flag
Cu N2 . 2.0016(12) ?
Cu N2 3_666 2.0016(12) ?
Cu N1 . 2.1086(11) ?
Cu N1 3_666 2.1086(11) ?
O1 C11 . 1.232(2) ?
N1 C4 . 1.4906(18) ?
N1 C9 . 1.5031(18) ?
N1 C1 . 1.5092(18) ?
N2 C5 3_666 1.4846(19) ?
N2 C3 . 1.5070(19) ?
N2 H1N . 0.864(9) ?
N3 C11 . 1.323(2) ?
N3 H2N . 0.854(10) ?
N3 H3N . 0.857(10) ?
C1 C2 . 1.519(2) ?
C1 C6 . 1.535(2) ?
C1 H1 . 0.9800 ?
C2 C3 . 1.529(2) ?
C2 H2A . 0.9700 ?
C2 H2B . 0.9700 ?
C3 C7 . 1.525(2) ?
C3 C8 . 1.536(2) ?
C4 C5 . 1.501(2) ?
C4 H4A . 0.9700 ?
C4 H4B . 0.9700 ?
C5 H5A . 0.9700 ?
C5 H5B . 0.9700 ?
C6 H6A . 0.9600 ?
C6 H6B . 0.9600 ?
C6 H6C . 0.9600 ?
C7 H7A . 0.9600 ?
C7 H7B . 0.9600 ?
C7 H7C . 0.9600 ?
C8 H8A . 0.9600 ?
C8 H8B . 0.9600 ?
C8 H8C . 0.9600 ?
C9 C10 . 1.535(2) ?
C9 H9A . 0.9700 ?
C9 H9B . 0.9700 ?
C10 C11 . 1.519(2) ?
C10 H10A . 0.9700 ?
C10 H10B . 0.9700 ?
O2 C12 . 1.247(2) ?
O3 C12 . 1.243(2) ?
C12 C13 . 1.506(3) ?
C13 H13A . 0.9600 ?
C13 H13B . 0.9600 ?
C13 H13C . 0.9600 ?
O1W H1W . 0.827(9) ?
O1W H2W . 0.828(9) ?
O2W H3W . 0.827(10) ?
O2W H4W . 0.823(10) ?

loop_
_geom_hbond_atom_site_label_D
_geom_hbond_atom_site_label_H
_geom_hbond_atom_site_label_A
_geom_hbond_site_symmetry_A
_geom_hbond_distance_DH
_geom_hbond_distance_HA
_geom_hbond_distance_DA
_geom_hbond_angle_DHA
N2 H1N O2 3_666 0.865(13) 2.004(13) 2.8634(18) 172.6(15)
N3 H2N O1W 2_556 0.854(18) 2.186(19) 3.031(2) 170.4(18)
N3 H3N O1 3_676 0.856(15) 2.368(15) 3.221(2) 174.6(14)
O1W H2W O2 . 0.827(14) 1.944(14) 2.7574(18) 167(2)
O1W H1W O2W 4_666 0.827(17) 1.984(18) 2.794(2) 167(2)
O2W H3W O3 . 0.83(2) 1.962(19) 2.779(2) 169(2)
O2W H4W O1 2_545 0.82(2) 2.06(2) 2.869(2) 168(2)

loop_
_geom_torsion_atom_site_label_1
_geom_torsion_atom_site_label_2
_geom_torsion_atom_site_label_3
_geom_torsion_atom_site_label_4
_geom_torsion_site_symmetry_1
_geom_torsion_site_symmetry_2
_geom_torsion_site_symmetry_3
_geom_torsion_site_symmetry_4
_geom_torsion
_geom_torsion_publ_flag
C4 N1 C1 C2 . . . . -167.31(12) ?
C9 N1 C1 C2 . . . . 65.21(15) ?
Cu N1 C1 C2 . . . . -55.92(14) ?
C4 N1 C1 C6 . . . . 66.55(17) ?
C9 N1 C1 C6 . . . . -60.92(18) ?
Cu N1 C1 C6 . . . . 177.94(12) ?
N1 C1 C2 C3 . . . . 71.09(17) ?
C6 C1 C2 C3 . . . . -160.03(14) ?
C5 N2 C3 C7 3_666 . . . 67.35(16) ?
Cu N2 C3 C7 . . . . -63.28(14) ?
C5 N2 C3 C2 3_666 . . . -171.10(12) ?
Cu N2 C3 C2 . . . . 58.28(14) ?
C5 N2 C3 C8 3_666 . . . -53.49(16) ?
Cu N2 C3 C8 . . . . 175.88(10) ?
C1 C2 C3 N2 . . . . -68.02(17) ?
C1 C2 C3 C7 . . . . 52.90(18) ?
C1 C2 C3 C8 . . . . 173.43(13) ?
C9 N1 C4 C5 . . . . -65.30(15) ?
C1 N1 C4 C5 . . . . 165.99(12) ?
Cu N1 C4 C5 . . . . 47.15(12) ?
N1 C4 C5 N2 . . . 3_666 -54.16(16) ?
C4 N1 C9 C10 . . . . -40.36(17) ?
C1 N1 C9 C10 . . . . 84.99(15) ?
Cu N1 C9 C10 . . . . -150.11(11) ?
N1 C9 C10 C11 . . . . -178.52(12) ?
C9 C10 C11 O1 . . . . 75.2(2) ?
C9 C10 C11 N3 . . . . -105.52(17) ?

_cod_database_fobs_code 2243995
